data_4075278
loop_
_publ_author_name
'Rufi\'nska, Anna'
'Goddard, Richard'
'Weidenthaler, Claudia'
'B\"uhl, Michael'
'P\"orschke, Klaus-Richard'

_publ_section_title
;
 Structural Properties and Dynamics of Five-Coordinate
 Nickel(II)&#x2212;\p-Allyl Complexes Containing Monodentate Phosphorus
 Ligands
;
_journal_issue 9
_journal_name_full Organometallics
_journal_page_first 2308
_journal_paper_doi 10.1021/om0601807
_journal_volume 25
_journal_year 2006
_chemical_compound_source diethylether/dichloromethane
_chemical_formula_moiety 'C12 H32 Ni O9 P3 1+, I 1-'
_chemical_formula_sum 'C12 H32 I Ni O9 P3'
_chemical_formula_weight 598.90
_chemical_name_systematic
; 
\h^3^-allyl-trimethylphosphite-nickel(ii)-hexafluorophosphate  
;
_chemical_temperature_decomposition_gt 353
_space_group_IT_number 14
_symmetry_cell_setting monoclinic
_symmetry_Int_Tables_number 14
_symmetry_space_group_name_Hall '-P 2yn'
_symmetry_space_group_name_H-M 'P 1 21/n 1'
_atom_sites_solution_hydrogens geom
_atom_sites_solution_primary direct
_atom_sites_solution_secondary difmap
_cell_angle_alpha 90.00
_cell_angle_beta 94.796(1)
_cell_angle_gamma 90.00
_cell_formula_units_Z 4
_cell_length_a 11.6045(1)
_cell_length_b 16.1857(3)
_cell_length_c 12.2778(2)
_cell_measurement_reflns_used 47709
_cell_measurement_temperature 100
_cell_measurement_theta_max 31.51
_cell_measurement_theta_min 2.91
_cell_volume 2298.03(6)
_computing_cell_refinement 'Denzo / Scalepack (Otwinowski 1997)'
_computing_data_collection 'Collect software (Nonius, 1998)'
_computing_data_reduction 'Denzo / Scalepack (Otwinowski 1997)'
_computing_molecular_graphics 'DIAMOND (Crystal Impact GbR, 1999)'
_computing_structure_refinement 'SHELXL-97 (Sheldrick, 1997)'
_computing_structure_solution 'SHELXS-97 (Sheldrick, 1990)'
_diffrn_ambient_temperature 100
_diffrn_measured_fraction_theta_full 0.998
_diffrn_measured_fraction_theta_max 0.998
_diffrn_measurement_device_type 'Nonius KappaCCD'
_diffrn_measurement_method 'CCD \w-scan'
_diffrn_radiation_monochromator graphite
_diffrn_radiation_source '0.3 mm focus rotating anode'
_diffrn_radiation_type MoK\a
_diffrn_radiation_wavelength 0.71073
_diffrn_reflns_av_R_equivalents 0.0379
_diffrn_reflns_av_sigmaI/netI 0.0258
_diffrn_reflns_limit_h_max 17
_diffrn_reflns_limit_h_min -17
_diffrn_reflns_limit_k_max 23
_diffrn_reflns_limit_k_min -23
_diffrn_reflns_limit_l_max 18
_diffrn_reflns_limit_l_min -18
_diffrn_reflns_number 47940
_diffrn_reflns_theta_full 31.48
_diffrn_reflns_theta_max 31.48
_diffrn_reflns_theta_min 3.02
_diffrn_standards_decay_% 0.0
_diffrn_standards_number 0
_exptl_absorpt_coefficient_mu 2.433
_exptl_absorpt_correction_T_max 1.0
_exptl_absorpt_correction_T_min 0.904823
_exptl_absorpt_correction_type multi-scan
_exptl_absorpt_process_details 'XPREP, Siemens (1995)'
_exptl_crystal_colour orange-yellow
_exptl_crystal_density_diffrn 1.731
_exptl_crystal_density_meas ?
_exptl_crystal_density_method none
_exptl_crystal_description prism
_exptl_crystal_F_000 1208
_exptl_crystal_size_max 0.06
_exptl_crystal_size_mid 0.04
_exptl_crystal_size_min 0.02
_refine_diff_density_max 0.764
_refine_diff_density_min -0.713
_refine_diff_density_rms 0.094
_refine_ls_extinction_method none
_refine_ls_goodness_of_fit_ref 1.027
_refine_ls_hydrogen_treatment constr
_refine_ls_matrix_type full
_refine_ls_number_parameters 235
_refine_ls_number_reflns 7602
_refine_ls_number_restraints 0
_refine_ls_restrained_S_all 1.027
_refine_ls_R_factor_all 0.0332
_refine_ls_R_factor_gt 0.0251
_refine_ls_shift/su_max 0.001
_refine_ls_shift/su_mean 0.000
_refine_ls_structure_factor_coef Fsqd
_refine_ls_weighting_details 'calc w=1/[\s^2^(Fo^2^)+(0.0278P)^2^+2.8321P] where P=(Fo^2^+2Fc^2^)/3'
_refine_ls_weighting_scheme calc
_refine_ls_wR_factor_gt 0.0621
_refine_ls_wR_factor_ref 0.0655
_reflns_number_gt 6606
_reflns_number_total 7602
_reflns_threshold_expression I>2\s(I)
_cod_data_source_file om0601807si20060223_123450.cif
_cod_data_source_block 2d
_cod_depositor_comments
;
The following automatic conversions were performed:

'_chemical_melting_point' tag was changed to
'_chemical_temperature_decomposition_gt' since the value was
specified 'more than' ('>') a certain temperature. The value '>353
decomposition' was changed to '353' - it should be numeric and
without a unit designator.

Automatic conversion script
Id: cif_fix_values 1715 2011-07-08 13:25:40Z adriana 

The following automatic conversions were performed:

'_exptl_crystal_density_meas' value 'none' was changed to '?' - the
value is perceived as not measured.

Automatic conversion script
Id: cif_fix_values 3008 2015-01-20 13:52:24Z robertas 
;
_cod_database_code 4075278

loop_
_symmetry_equiv_pos_as_xyz
'x, y, z'
'-x+1/2, y+1/2, -z+1/2'
'-x, -y, -z'
'x-1/2, -y-1/2, z-1/2'

loop_
_atom_site_label
_atom_site_type_symbol
_atom_site_fract_x
_atom_site_fract_y
_atom_site_fract_z
_atom_site_U_iso_or_equiv
_atom_site_adp_type
_atom_site_occupancy
_atom_site_symmetry_multiplicity
_atom_site_calc_flag
_atom_site_refinement_flags
C1 C -0.20369(18) 0.71255(13) 0.24296(17) 0.0196(4) Uani 1 1 d .
H1A H -0.1908 0.6784 0.3077 0.024 Uiso 1 1 calc R
H1B H -0.2213 0.6815 0.1761 0.024 Uiso 1 1 calc R
C2 C -0.13255(16) 0.78253(13) 0.23666(16) 0.0181(4) Uani 1 1 d .
H2 H -0.0959 0.7956 0.1697 0.022 Uiso 1 1 calc R
C3 C -0.11983(17) 0.83460(13) 0.32793(17) 0.0191(4) Uani 1 1 d .
H3A H -0.0822 0.8874 0.3188 0.023 Uiso 1 1 calc R
H3B H -0.1004 0.8088 0.3984 0.023 Uiso 1 1 calc R
C4 C -0.50037(19) 1.05561(13) 0.2647(2) 0.0258(5) Uani 1 1 d .
H4A H -0.5821 1.0527 0.2714 0.039 Uiso 1 1 calc R
H4B H -0.4868 1.0802 0.1957 0.039 Uiso 1 1 calc R
H4C H -0.4645 1.0886 0.3230 0.039 Uiso 1 1 calc R
C5 C -0.2548(2) 0.98372(14) 0.46974(17) 0.0263(5) Uani 1 1 d .
H5A H -0.2106 1.0222 0.5158 0.040 Uiso 1 1 calc R
H5B H -0.2223 0.9294 0.4799 0.040 Uiso 1 1 calc R
H5C H -0.3334 0.9833 0.4886 0.040 Uiso 1 1 calc R
C6 C -0.18735(19) 0.99248(14) 0.10544(19) 0.0237(4) Uani 1 1 d .
H6A H -0.1833 1.0310 0.0464 0.036 Uiso 1 1 calc R
H6B H -0.1904 0.9372 0.0771 0.036 Uiso 1 1 calc R
H6C H -0.1201 0.9986 0.1560 0.036 Uiso 1 1 calc R
C7 C -0.4757(2) 0.65019(13) 0.12140(18) 0.0230(4) Uani 1 1 d .
H7A H -0.5465 0.6196 0.1093 0.034 Uiso 1 1 calc R
H7B H -0.4475 0.6462 0.1970 0.034 Uiso 1 1 calc R
H7C H -0.4193 0.6278 0.0767 0.034 Uiso 1 1 calc R
C8 C -0.58292(17) 0.89829(13) 0.06344(18) 0.0206(4) Uani 1 1 d .
H8A H -0.6071 0.9460 0.0210 0.031 Uiso 1 1 calc R
H8B H -0.5893 0.9095 0.1395 0.031 Uiso 1 1 calc R
H8C H -0.6312 0.8521 0.0412 0.031 Uiso 1 1 calc R
C9 C -0.35017(19) 0.77190(16) -0.10053(16) 0.0248(4) Uani 1 1 d .
H9A H -0.2866 0.7577 -0.1422 0.037 Uiso 1 1 calc R
H9B H -0.3833 0.8233 -0.1266 0.037 Uiso 1 1 calc R
H9C H -0.4078 0.7293 -0.1085 0.037 Uiso 1 1 calc R
C10 C -0.58851(18) 0.84723(15) 0.40205(19) 0.0244(4) Uani 1 1 d .
H10A H -0.6355 0.8801 0.4461 0.037 Uiso 1 1 calc R
H10B H -0.6256 0.7950 0.3866 0.037 Uiso 1 1 calc R
H10C H -0.5788 0.8755 0.3347 0.037 Uiso 1 1 calc R
C11 C -0.51032(19) 0.65043(13) 0.45985(17) 0.0209(4) Uani 1 1 d .
H11A H -0.5390 0.5992 0.4290 0.031 Uiso 1 1 calc R
H11B H -0.5742 0.6847 0.4760 0.031 Uiso 1 1 calc R
H11C H -0.4624 0.6396 0.5259 0.031 Uiso 1 1 calc R
C12 C -0.3096(2) 0.76864(15) 0.62128(16) 0.0232(4) Uani 1 1 d .
H12A H -0.2375 0.7615 0.6646 0.035 Uiso 1 1 calc R
H12B H -0.3606 0.7238 0.6350 0.035 Uiso 1 1 calc R
H12C H -0.3443 0.8199 0.6403 0.035 Uiso 1 1 calc R
I1 I 0.158452(11) 0.967623(8) 0.234020(10) 0.01926(4) Uani 1 1 d .
Ni1 Ni -0.29305(2) 0.822467(14) 0.259253(18) 0.01054(5) Uani 1 1 d .
O1 O -0.45176(12) 0.97313(8) 0.27047(12) 0.0152(3) Uani 1 1 d .
O2 O -0.25169(13) 1.00803(9) 0.35690(12) 0.0179(3) Uani 1 1 d .
O3 O -0.28944(12) 1.00854(9) 0.16073(11) 0.0163(3) Uani 1 1 d .
O4 O -0.49662(12) 0.73617(9) 0.09306(12) 0.0182(3) Uani 1 1 d .
O5 O -0.46369(12) 0.87905(9) 0.04639(11) 0.0155(3) Uani 1 1 d .
O6 O -0.30910(12) 0.78010(9) 0.01414(11) 0.0167(3) Uani 1 1 d .
O7 O -0.47654(12) 0.83369(9) 0.46045(11) 0.0167(3) Uani 1 1 d .
O8 O -0.44290(14) 0.69238(9) 0.38230(12) 0.0204(3) Uani 1 1 d .
O9 O -0.28915(12) 0.76959(10) 0.50697(11) 0.0205(3) Uani 1 1 d .
P1 P -0.31875(4) 0.95402(3) 0.26231(4) 0.01166(8) Uani 1 1 d .
P2 P -0.39519(4) 0.80347(3) 0.10420(4) 0.01142(8) Uani 1 1 d .
P3 P -0.38121(4) 0.77977(3) 0.40413(4) 0.01215(9) Uani 1 1 d .

loop_
_atom_site_aniso_label
_atom_site_aniso_U_11
_atom_site_aniso_U_22
_atom_site_aniso_U_33
_atom_site_aniso_U_23
_atom_site_aniso_U_13
_atom_site_aniso_U_12
C1 0.0197(9) 0.0166(9) 0.0223(9) -0.0003(7) -0.0004(7) 0.0085(7)
C2 0.0126(8) 0.0239(10) 0.0184(8) 0.0047(7) 0.0045(7) 0.0075(7)
C3 0.0119(8) 0.0235(10) 0.0214(9) 0.0027(7) -0.0019(7) 0.0018(7)
C4 0.0180(10) 0.0138(9) 0.0461(13) 0.0003(9) 0.0060(9) 0.0044(7)
C5 0.0395(13) 0.0242(11) 0.0145(9) -0.0033(8) -0.0030(8) -0.0017(9)
C6 0.0188(10) 0.0262(10) 0.0273(10) 0.0099(8) 0.0092(8) 0.0018(8)
C7 0.0295(11) 0.0149(9) 0.0240(10) 0.0009(7) -0.0011(8) -0.0042(8)
C8 0.0134(8) 0.0234(10) 0.0243(10) -0.0003(8) -0.0030(7) 0.0063(7)
C9 0.0221(10) 0.0390(13) 0.0129(8) -0.0051(8) -0.0006(7) 0.0067(9)
C10 0.0133(9) 0.0303(11) 0.0300(11) 0.0084(9) 0.0049(8) 0.0053(8)
C11 0.0244(10) 0.0192(9) 0.0203(9) 0.0022(7) 0.0089(8) -0.0038(8)
C12 0.0262(10) 0.0313(11) 0.0121(8) 0.0038(8) 0.0013(7) 0.0011(9)
I1 0.01670(6) 0.02416(7) 0.01663(6) -0.00210(5) -0.00028(4) 0.00361(5)
Ni1 0.01122(10) 0.01081(10) 0.00958(10) 0.00105(8) 0.00085(8) 0.00170(8)
O1 0.0133(6) 0.0115(6) 0.0210(6) 0.0003(5) 0.0026(5) 0.0016(5)
O2 0.0207(7) 0.0156(6) 0.0167(6) -0.0015(5) -0.0020(5) -0.0031(5)
O3 0.0170(6) 0.0148(6) 0.0174(6) 0.0043(5) 0.0034(5) 0.0014(5)
O4 0.0161(7) 0.0157(6) 0.0223(7) 0.0014(5) -0.0008(5) -0.0021(5)
O5 0.0146(6) 0.0163(6) 0.0155(6) 0.0035(5) 0.0011(5) 0.0035(5)
O6 0.0142(6) 0.0253(7) 0.0106(6) -0.0019(5) 0.0003(5) 0.0035(5)
O7 0.0153(6) 0.0185(7) 0.0167(6) -0.0014(5) 0.0034(5) 0.0041(5)
O8 0.0274(8) 0.0162(7) 0.0190(7) -0.0017(5) 0.0111(6) -0.0051(6)
O9 0.0170(7) 0.0334(8) 0.0111(6) 0.0054(6) 0.0018(5) 0.0047(6)
P1 0.0117(2) 0.0113(2) 0.01195(19) 0.00052(15) 0.00068(15) 0.00009(15)
P2 0.0105(2) 0.0126(2) 0.01112(18) 0.00013(15) 0.00110(15) 0.00105(15)
P3 0.0128(2) 0.0135(2) 0.01042(19) 0.00147(15) 0.00254(15) 0.00142(16)

loop_
_atom_type_symbol
_atom_type_description
_atom_type_scat_dispersion_real
_atom_type_scat_dispersion_imag
_atom_type_scat_source
C C 0.0033 0.0016 'International Tables Vol C Tables 4.2.6.8 and 6.1.1.4'
H H 0.0000 0.0000 'International Tables Vol C Tables 4.2.6.8 and 6.1.1.4'
I I -0.4742 1.8119 'International Tables Vol C Tables 4.2.6.8 and 6.1.1.4'
Ni Ni 0.3393 1.1124 'International Tables Vol C Tables 4.2.6.8 and 6.1.1.4'
O O 0.0106 0.0060 'International Tables Vol C Tables 4.2.6.8 and 6.1.1.4'
P P 0.1023 0.0942 'International Tables Vol C Tables 4.2.6.8 and 6.1.1.4'

loop_
_geom_angle_atom_site_label_1
_geom_angle_atom_site_label_2
_geom_angle_atom_site_label_3
_geom_angle
_geom_angle_publ_flag
C2 C1 Ni1 67.42(11) y
C3 C2 C1 117.61(18) y
C3 C2 Ni1 74.52(11) y
C1 C2 Ni1 72.36(11) y
C2 C3 Ni1 66.01(11) y
C2 Ni1 C1 40.22(9) y
C2 Ni1 C3 39.47(8) y
C1 Ni1 C3 69.74(8) y
C2 Ni1 P1 116.85(6) y
C1 Ni1 P1 157.01(6) y
C3 Ni1 P1 91.69(6) y
C2 Ni1 P2 106.04(6) y
C1 Ni1 P2 91.98(6) y
C3 Ni1 P2 142.00(6) y
P1 Ni1 P2 95.10(2) y
C2 Ni1 P3 120.07(6) y
C1 Ni1 P3 94.43(6) y
C3 Ni1 P3 101.17(6) y
P1 Ni1 P3 102.64(2) y
P2 Ni1 P3 113.58(2) y
C4 O1 P1 123.63(13) y
C5 O2 P1 119.83(13) y
C6 O3 P1 120.63(13) y
C7 O4 P2 121.70(13) y
C8 O5 P2 123.16(12) y
C9 O6 P2 121.25(13) y
C10 O7 P3 119.34(13) y
C11 O8 P3 124.26(13) y
C12 O9 P3 128.17(13) y
O1 P1 O3 102.40(8) y
O1 P1 O2 105.31(8) y
O3 P1 O2 98.23(8) y
O1 P1 Ni1 109.36(5) y
O3 P1 Ni1 119.83(6) y
O2 P1 Ni1 119.55(6) y
O5 P2 O6 101.02(7) y
O5 P2 O4 98.54(8) y
O6 P2 O4 106.13(8) y
O5 P2 Ni1 119.72(6) y
O6 P2 Ni1 108.20(5) y
O4 P2 Ni1 120.87(6) y
O9 P3 O8 107.63(9) y
O9 P3 O7 98.92(8) y
O8 P3 O7 103.75(8) y
O9 P3 Ni1 109.98(6) y
O8 P3 Ni1 111.64(6) y
O7 P3 Ni1 123.44(6) y

loop_
_geom_bond_atom_site_label_1
_geom_bond_atom_site_label_2
_geom_bond_distance
_geom_bond_publ_flag
C1 C2 1.408(3) y
C1 Ni1 2.0773(19) y
C2 C3 1.400(3) y
C2 Ni1 2.0126(19) y
C3 Ni1 2.1229(19) y
C4 O1 1.449(2) y
C5 O2 1.443(3) y
C6 O3 1.438(2) y
C7 O4 1.450(2) y
C8 O5 1.450(2) y
C9 O6 1.454(2) y
C10 O7 1.447(3) y
C11 O8 1.451(2) y
C12 O9 1.443(2) y
Ni1 P1 2.1508(5) y
Ni1 P2 2.1786(5) y
Ni1 P3 2.2344(5) y
O1 P1 1.5855(14) y
O2 P1 1.6023(15) y
O3 P1 1.5878(14) y
O4 P2 1.6012(15) y
O5 P2 1.5930(14) y
O6 P2 1.5964(14) y
O7 P3 1.6098(14) y
O8 P3 1.5977(15) y
O9 P3 1.5929(15) y
